data_1556323
loop_
_publ_author_name
'O'Neill, James A. T.'
'Rosair, Georgina M.'
'Lee, Ai-Lan'

_publ_section_title
;
 Gold(iii)--oxo complexes as catalysts in intramolecular hydroamination
;
_journal_issue 9
_journal_name_full 'Catalysis Science &amp; Technology'
_journal_page_first 1818
_journal_paper_doi 10.1039/c2cy20255g
_journal_volume 2
_journal_year 2012
_chemical_formula_moiety 'C12 H12 Au N2 O, Cl O4'
_chemical_formula_sum 'C12 H12 Au Cl N2 O5'
_chemical_formula_weight 496.65
_space_group_crystal_system triclinic
_space_group_IT_number 2
_space_group_name_Hall '-P 1'
_space_group_name_H-M_alt 'P -1'
_atom_sites_solution_hydrogens geom
_atom_sites_solution_primary direct
_atom_sites_solution_secondary difmap
_audit_creation_date 2011-11-11
_audit_creation_method
;
Olex2 1.1
(compiled 2011.11.01 svn.r2039, GUI svn.r3906)
;
_cell_angle_alpha 82.321(5)
_cell_angle_beta 85.907(5)
_cell_angle_gamma 88.085(5)
_cell_formula_units_Z 2
_cell_length_a 7.6032(6)
_cell_length_b 9.2289(8)
_cell_length_c 9.9600(9)
_cell_measurement_reflns_used 5583
_cell_measurement_temperature 200(2)
_cell_measurement_theta_max 29.606
_cell_measurement_theta_min 2.687
_cell_volume 690.65(10)
_computing_cell_refinement 'APEX2 (Bruker, 2011)'
_computing_data_collection 'APEX2 (Bruker, 2011)'
_computing_data_reduction 'SAINT v7.68A (Bruker, 2009)'
_computing_molecular_graphics
;
O. V. Dolomanov, L. J. Bourhis, R. J. Gildea, J. A. K. Howard and H. Puschmann,
OLEX2: a complete structure solution, refinement and analysis program.
J. Appl. Cryst. (2009). 42, 339-341.
;
_computing_publication_material
;
O. V. Dolomanov, L. J. Bourhis, R. J. Gildea, J. A. K. Howard and H. Puschmann,
OLEX2: a complete structure solution, refinement and analysis program.
J. Appl. Cryst. (2009). 42, 339-341.
;
_computing_structure_refinement
;
XL, G.M. Sheldrick, Acta Cryst.
(2008). A64, 112-122
;
_computing_structure_solution 'SHELXS-97 (Sheldrick, 1990)'
_diffrn_ambient_temperature 200.15
_diffrn_measured_fraction_theta_full 0.980
_diffrn_measured_fraction_theta_max 0.956
_diffrn_measurement_device_type 'X8 APEX2 CCD diffractometer'
_diffrn_radiation_type 'Mo K\a'
_diffrn_radiation_wavelength 0.71073
_diffrn_reflns_av_R_equivalents 0.0572
_diffrn_reflns_av_unetI/netI 0.0695
_diffrn_reflns_limit_h_max 10
_diffrn_reflns_limit_h_min -10
_diffrn_reflns_limit_k_max 13
_diffrn_reflns_limit_k_min -12
_diffrn_reflns_limit_l_max 13
_diffrn_reflns_limit_l_min -14
_diffrn_reflns_number 14381
_diffrn_reflns_theta_full 25.00
_diffrn_reflns_theta_max 30.58
_diffrn_reflns_theta_min 2.07
_diffrn_source 'fine-focus sealed tube'
_exptl_absorpt_coefficient_mu 10.867
_exptl_absorpt_correction_T_max 0.7461
_exptl_absorpt_correction_T_min 0.4048
_exptl_absorpt_correction_type multi-scan
_exptl_absorpt_process_details
;
SADABS-2008/1 (Bruker,2008) was used for absorption correction.
R(int) was 0.1448 before and 0.0653 after correction.
The Ratio of minimum to maximum transmission is 0.5426.
The \l/2 correction factor is 0.0015.
;
_exptl_crystal_colour yellow
_exptl_crystal_density_diffrn 2.388
_exptl_crystal_density_method 'not measured'
_exptl_crystal_description plate
_exptl_crystal_F_000 468
_exptl_crystal_size_max 0.34
_exptl_crystal_size_mid 0.12
_exptl_crystal_size_min 0.04
_refine_diff_density_max 13.146
_refine_diff_density_min -4.461
_refine_diff_density_rms 0.738
_refine_ls_extinction_method none
_refine_ls_goodness_of_fit_ref 1.063
_refine_ls_hydrogen_treatment constr
_refine_ls_matrix_type full
_refine_ls_number_parameters 192
_refine_ls_number_reflns 4058
_refine_ls_number_restraints 421
_refine_ls_restrained_S_all 1.012
_refine_ls_R_factor_all 0.0821
_refine_ls_R_factor_gt 0.0724
_refine_ls_shift/su_max 0.001
_refine_ls_shift/su_mean 0.000
_refine_ls_structure_factor_coef Fsqd
_refine_ls_weighting_details 'calc w=1/[\s^2^(Fo^2^)+(0.1573P)^2^+0.0000P] where P=(Fo^2^+2Fc^2^)/3'
_refine_ls_weighting_scheme calc
_refine_ls_wR_factor_gt 0.1982
_refine_ls_wR_factor_ref 0.2089
_reflns_number_gt 3462
_reflns_number_total 4058
_reflns_threshold_expression >2sigma(I)
_cod_data_source_file c2cy20255g.txt
_cod_data_source_block x83998
_cod_database_code 1556323

loop_
_space_group_symop_id
_space_group_symop_operation_xyz
1 'x, y, z'
2 '-x, -y, -z'

loop_
_atom_site_label
_atom_site_type_symbol
_atom_site_fract_x
_atom_site_fract_y
_atom_site_fract_z
_atom_site_U_iso_or_equiv
_atom_site_adp_type
_atom_site_occupancy
_atom_site_symmetry_multiplicity
_atom_site_calc_flag
_atom_site_refinement_flags
Au1 Au 0.67831(4) 0.95456(4) 0.93685(3) 0.01340(16) Uani 1 1 d U
Cl1 Cl 0.6289(3) 0.6743(3) 0.7162(3) 0.0174(5) Uani 1 1 d U
O1 O 0.5179(11) 0.9040(9) 1.0974(9) 0.0175(15) Uani 1 1 d U
N1 N 0.8854(11) 0.8082(10) 0.9826(10) 0.0136(15) Uani 1 1 d U
C1 C 0.8864(14) 0.6969(11) 1.0838(11) 0.0177(18) Uani 1 1 d U
O2 O 0.5478(11) 0.8152(9) 0.6722(9) 0.0263(17) Uani 1 1 d U
N2 N 0.8552(12) 1.0225(10) 0.7735(10) 0.0155(15) Uani 1 1 d U
C2 C 1.0468(14) 0.6208(12) 1.1112(11) 0.0194(19) Uani 1 1 d U
H2 H 1.0502 0.5462 1.1866 0.023 Uiso 1 1 calc R
O3 O 0.8168(10) 0.6903(10) 0.7044(9) 0.0277(18) Uani 1 1 d U
C3 C 1.1982(14) 0.6533(12) 1.0301(12) 0.0193(19) Uani 1 1 d U
H3 H 1.3059 0.6017 1.0481 0.023 Uiso 1 1 calc R
O4 O 0.5789(14) 0.5676(12) 0.6386(11) 0.045(3) Uani 1 1 d U
C4 C 1.1895(14) 0.7631(11) 0.9217(12) 0.0178(18) Uani 1 1 d U
H4 H 1.2902 0.7832 0.8607 0.021 Uiso 1 1 calc R
O5 O 0.5744(11) 0.6343(10) 0.8590(9) 0.0284(19) Uani 1 1 d U
C5 C 1.0359(13) 0.8430(10) 0.9020(11) 0.0146(16) Uani 1 1 d U
C6 C 1.0154(13) 0.9624(11) 0.7876(10) 0.0139(16) Uani 1 1 d U
C7 C 1.1591(14) 1.0043(13) 0.7008(12) 0.023(2) Uani 1 1 d U
H7 H 1.2715 0.9585 0.7138 0.027 Uiso 1 1 calc R
C8 C 1.1363(14) 1.1163(14) 0.5926(11) 0.022(2) Uani 1 1 d U
H8 H 1.2333 1.1501 0.5324 0.027 Uiso 1 1 calc R
C9 C 0.9657(15) 1.1769(14) 0.5761(12) 0.024(2) Uani 1 1 d U
H9 H 0.9451 1.2516 0.5032 0.029 Uiso 1 1 calc R
C10 C 0.8272(13) 1.1262(11) 0.6677(11) 0.0164(17) Uani 1 1 d U
C11 C 0.6504(15) 1.1915(14) 0.6476(13) 0.026(2) Uani 1 1 d U
H11A H 0.6063 1.1622 0.5654 0.038 Uiso 1 1 calc R
H11B H 0.6567 1.2984 0.6378 0.038 Uiso 1 1 calc R
H11C H 0.5703 1.1577 0.7261 0.038 Uiso 1 1 calc R
C12 C 0.7203(15) 0.6544(15) 1.1712(13) 0.028(3) Uani 1 1 d U
H12A H 0.6859 0.7318 1.2269 0.041 Uiso 1 1 calc R
H12B H 0.7423 0.5628 1.2303 0.041 Uiso 1 1 calc R
H12C H 0.6253 0.6409 1.1129 0.041 Uiso 1 1 calc R

loop_
_atom_site_aniso_label
_atom_site_aniso_U_11
_atom_site_aniso_U_22
_atom_site_aniso_U_33
_atom_site_aniso_U_23
_atom_site_aniso_U_13
_atom_site_aniso_U_12
Au1 0.0096(2) 0.0147(2) 0.0162(2) -0.00344(15) -0.00038(14) 0.00017(14)
Cl1 0.0155(11) 0.0176(11) 0.0194(11) -0.0042(9) 0.0003(9) -0.0009(8)
O1 0.015(3) 0.017(3) 0.019(3) -0.001(3) 0.003(3) 0.007(3)
N1 0.007(3) 0.013(3) 0.021(4) -0.006(3) -0.001(3) 0.002(3)
C1 0.019(4) 0.015(4) 0.020(4) -0.008(3) -0.002(3) 0.005(3)
O2 0.020(4) 0.026(4) 0.030(4) 0.004(3) 0.003(3) 0.008(3)
N2 0.014(3) 0.015(3) 0.018(4) -0.007(3) 0.006(3) 0.001(3)
C2 0.020(4) 0.019(4) 0.019(4) -0.002(3) -0.007(3) 0.002(3)
O3 0.016(3) 0.035(5) 0.030(4) 0.001(4) 0.002(3) 0.004(3)
C3 0.014(4) 0.020(4) 0.024(5) -0.001(4) -0.005(3) 0.004(3)
O4 0.053(6) 0.041(5) 0.049(6) -0.030(5) 0.000(5) -0.012(5)
C4 0.014(4) 0.016(4) 0.024(4) -0.005(3) -0.001(3) 0.000(3)
O5 0.022(4) 0.036(5) 0.023(4) 0.009(3) 0.005(3) 0.007(4)
C5 0.016(4) 0.012(4) 0.017(4) -0.007(3) -0.005(3) -0.001(3)
C6 0.016(4) 0.013(4) 0.014(4) -0.011(3) 0.001(3) 0.002(3)
C7 0.015(4) 0.026(5) 0.025(5) 0.001(4) -0.001(3) 0.001(4)
C8 0.014(4) 0.032(5) 0.020(4) 0.001(4) -0.003(3) -0.002(4)
C9 0.021(4) 0.029(5) 0.022(4) -0.002(4) -0.003(3) -0.001(4)
C10 0.014(4) 0.015(4) 0.021(4) -0.008(3) 0.000(3) 0.003(3)
C11 0.016(4) 0.027(6) 0.029(6) 0.002(5) 0.011(4) 0.007(4)
C12 0.020(5) 0.033(6) 0.029(6) 0.009(5) -0.011(4) -0.011(4)

loop_
_atom_type_symbol
_atom_type_description
_atom_type_scat_dispersion_real
_atom_type_scat_dispersion_imag
_atom_type_scat_source
C C 0.0033 0.0016 'International Tables Vol C Tables 4.2.6.8 and 6.1.1.4'
H H 0.0000 0.0000 'International Tables Vol C Tables 4.2.6.8 and 6.1.1.4'
Au Au -2.0133 8.8022 'International Tables Vol C Tables 4.2.6.8 and 6.1.1.4'
Cl Cl 0.1484 0.1585 'International Tables Vol C Tables 4.2.6.8 and 6.1.1.4'
N N 0.0061 0.0033 'International Tables Vol C Tables 4.2.6.8 and 6.1.1.4'
O O 0.0106 0.0060 'International Tables Vol C Tables 4.2.6.8 and 6.1.1.4'

loop_
_geom_angle_atom_site_label_1
_geom_angle_atom_site_label_2
_geom_angle_atom_site_label_3
_geom_angle
_geom_angle_site_symmetry_1
_geom_angle_site_symmetry_3
O1 Au1 Au1 38.9(2) 2_677 2_677
O1 Au1 Au1 39.2(2) . 2_677
O1 Au1 O1 78.1(4) . 2_677
O1 Au1 N1 177.2(3) 2_677 .
O1 Au1 N1 100.1(4) . .
O1 Au1 N2 175.4(3) . .
O1 Au1 N2 101.0(4) 2_677 .
N1 Au1 Au1 139.2(3) . 2_677
N1 Au1 N2 80.7(4) . .
N2 Au1 Au1 139.7(3) . 2_677
O2 Cl1 O5 107.7(5) . .
O3 Cl1 O2 108.2(5) . .
O3 Cl1 O5 108.2(5) . .
O4 Cl1 O2 111.1(7) . .
O4 Cl1 O3 110.9(6) . .
O4 Cl1 O5 110.7(6) . .
Au1 O1 Au1 101.9(4) . 2_677
C1 N1 Au1 127.0(7) . .
C1 N1 C5 120.6(9) . .
C5 N1 Au1 112.2(7) . .
N1 C1 C2 119.1(10) . .
N1 C1 C12 121.2(9) . .
C2 C1 C12 119.7(10) . .
C6 N2 Au1 112.7(7) . .
C6 N2 C10 119.8(9) . .
C10 N2 Au1 127.1(7) . .
C3 C2 C1 120.9(10) . .
C2 C3 C4 118.3(10) . .
C5 C4 C3 120.2(10) . .
N1 C5 C4 120.7(10) . .
N1 C5 C6 115.6(9) . .
C4 C5 C6 123.5(9) . .
N2 C6 C5 117.3(9) . .
N2 C6 C7 123.0(10) . .
C7 C6 C5 119.7(9) . .
C6 C7 C8 118.7(10) . .
C7 C8 C9 118.1(10) . .
C10 C9 C8 119.3(10) . .
N2 C10 C9 121.0(10) . .
N2 C10 C11 121.0(9) . .
C9 C10 C11 118.1(10) . .

loop_
_geom_bond_atom_site_label_1
_geom_bond_atom_site_label_2
_geom_bond_distance
_geom_bond_site_symmetry_2
Au1 Au1 3.0465(7) 2_677
Au1 O1 1.967(8) 2_677
Au1 O1 1.955(8) .
Au1 N1 2.076(9) .
Au1 N2 2.079(9) .
Cl1 O2 1.447(8) .
Cl1 O3 1.436(8) .
Cl1 O4 1.408(9) .
Cl1 O5 1.455(9) .
O1 Au1 1.967(8) 2_677
N1 C1 1.340(14) .
N1 C5 1.372(13) .
C1 C2 1.412(15) .
C1 C12 1.513(16) .
N2 C6 1.330(14) .
N2 C10 1.350(14) .
C2 C3 1.376(15) .
C3 C4 1.382(15) .
C4 C5 1.373(14) .
C5 C6 1.488(15) .
C6 C7 1.376(14) .
C7 C8 1.406(16) .
C8 C9 1.407(16) .
C9 C10 1.393(15) .
C10 C11 1.471(15) .
